data_7000301
loop_
_publ_author_name
'Lee, Young Hoon'
'Harrowfield, Jack'
'Kim, Yang'
'Lim, Woo Taik'
'Park, Yu Cheol'
'Thu\'ery, Pierre'

_publ_section_title
;
 Functionalised azetidines as ligands: pyridyl-complemented
 coordination
;
_journal_issue 3
_journal_name_full 'Dalton Transactions'
_journal_page_first 434
_journal_page_last 442
_journal_paper_doi 10.1039/b812295d
_journal_year 2009
_chemical_formula_sum 'C24 H40 Cl2 N8 Ni2 O4'
_chemical_formula_weight 692.96
_chemical_name_systematic
;
?
;
_space_group_IT_number 14
_symmetry_cell_setting monoclinic
_symmetry_space_group_name_Hall '-P 2yn'
_symmetry_space_group_name_H-M 'P 1 21/n 1'
_atom_sites_solution_hydrogens geom
_atom_sites_solution_primary direct
_atom_sites_solution_secondary difmap
_audit_creation_method SHELXL-97
_cell_angle_alpha 90.00
_cell_angle_beta 90.18(3)
_cell_angle_gamma 90.00
_cell_formula_units_Z 2
_cell_length_a 8.5520(17)
_cell_length_b 7.9080(16)
_cell_length_c 21.228(4)
_cell_measurement_reflns_used 5406
_cell_measurement_temperature 293(2)
_cell_measurement_theta_max 30.38
_cell_measurement_theta_min 3.09
_cell_volume 1435.6(5)
_computing_cell_refinement 'HKL2000 (Otwinowski & Minor, 1997)'
_computing_data_collection 'COLLECT (Hooft, 1998)'
_computing_data_reduction 'HKL2000 (Otwinowski & Minor, 1997)'
_computing_molecular_graphics 'SHELXTL (Sheldrick, 1999)'
_computing_publication_material 'SHELXTL (Sheldrick, 1999); PLATON (Spek, 2003)'
_computing_structure_refinement 'SHELXL-97 (Sheldrick, 1997)'
_computing_structure_solution 'SHELXS-97 (Sheldrick, 1997)'
_diffrn_ambient_temperature 293(2)
_diffrn_detector_area_resol_mean 0
_diffrn_measured_fraction_theta_full 0.983
_diffrn_measured_fraction_theta_max 0.933
_diffrn_measurement_device_type 'ADSC Quantum 210'
_diffrn_measurement_method 'two \f and two \w scans with 2\% steps'
_diffrn_radiation_monochromator graphite
_diffrn_radiation_source 'Synchrotron Radiation'
_diffrn_radiation_type 'Synchrotron Radiation'
_diffrn_radiation_wavelength 0.80000
_diffrn_reflns_av_R_equivalents 0.0487
_diffrn_reflns_av_sigmaI/netI 0.0447
_diffrn_reflns_limit_h_max 10
_diffrn_reflns_limit_h_min -10
_diffrn_reflns_limit_k_max 0
_diffrn_reflns_limit_k_min -9
_diffrn_reflns_limit_l_max 26
_diffrn_reflns_limit_l_min -26
_diffrn_reflns_number 5186
_diffrn_reflns_theta_full 28.68
_diffrn_reflns_theta_max 30.38
_diffrn_reflns_theta_min 3.09
_diffrn_standards_decay_% 0
_diffrn_standards_interval_count 0
_diffrn_standards_interval_time 0
_diffrn_standards_number 0
_exptl_absorpt_coefficient_mu 1.544
_exptl_absorpt_correction_type none
_exptl_crystal_colour 'Dark Yellow'
_exptl_crystal_density_diffrn 1.603
_exptl_crystal_density_method 'not measured'
_exptl_crystal_description irregular
_exptl_crystal_F_000 724
_exptl_crystal_size_max 0.06
_exptl_crystal_size_mid 0.06
_exptl_crystal_size_min 0.03
_refine_diff_density_max 0.773
_refine_diff_density_min -0.967
_refine_diff_density_rms 0.108
_refine_ls_extinction_coef 0.0143(19)
_refine_ls_extinction_expression Fc^*^=kFc[1+0.001xFc^2^\l^3^/sin(2\q)]^-1/4^
_refine_ls_extinction_method SHELXL
_refine_ls_goodness_of_fit_ref 1.092
_refine_ls_hydrogen_treatment mixed
_refine_ls_matrix_type full
_refine_ls_number_parameters 262
_refine_ls_number_reflns 2834
_refine_ls_number_restraints 0
_refine_ls_restrained_S_all 1.092
_refine_ls_R_factor_all 0.0392
_refine_ls_R_factor_gt 0.0380
_refine_ls_shift/su_max 0.000
_refine_ls_shift/su_mean 0.000
_refine_ls_structure_factor_coef Fsqd
_refine_ls_weighting_details 'calc w=1/[\s^2^(Fo^2^)+(0.0692P)^2^+1.3864P] where P=(Fo^2^+2Fc^2^)/3'
_refine_ls_weighting_scheme calc
_refine_ls_wR_factor_gt 0.1106
_refine_ls_wR_factor_ref 0.1113
_reflns_number_gt 2736
_reflns_number_total 2834
_reflns_threshold_expression >2sigma(I)
_cod_data_source_file b812295d.txt
_cod_data_source_block yk0662
_cod_depositor_comments
;
The following automatic conversions were performed:
'_symmetry_cell_setting' value 'Monoclinic' changed to 'monoclinic'
according to '/home/saulius/struct/CIF-dictionaries/cif_core.dic'
dictionary named 'cif_core.dic' version 2.4.1 from
2010-06-29.

'_exptl_absorpt_correction_type' value 'NONE' changed to
'none' according to '/home/saulius/struct/CIF-dictionaries/cif_core.dic'
dictionary named 'cif_core.dic' version 2.4.1 from 2010-06-29.

Automatic conversion script
Id: cif_fix_enum 1527 2010-12-29 10:47:43Z saulius 
;
_cod_original_sg_symbol_H-M 'P1 21/n 1'
_cod_database_code 7000301

loop_
_symmetry_equiv_pos_as_xyz
'x, y, z'
'-x+1/2, y+1/2, -z+1/2'
'-x, -y, -z'
'x-1/2, -y-1/2, z-1/2'

loop_
_atom_site_label
_atom_site_type_symbol
_atom_site_fract_x
_atom_site_fract_y
_atom_site_fract_z
_atom_site_U_iso_or_equiv
_atom_site_adp_type
_atom_site_occupancy
_atom_site_symmetry_multiplicity
_atom_site_calc_flag
_atom_site_refinement_flags
_atom_site_disorder_assembly
_atom_site_disorder_group
Ni1 Ni 0.37021(3) 0.26694(4) 0.050461(12) 0.00762(16) Uani 1 1 d . . .
Cl1 Cl 0.83911(7) -0.25767(7) 0.16799(3) 0.01482(18) Uani 1 1 d . . .
N1 N 0.2563(2) 0.4727(2) 0.02904(8) 0.0096(4) Uani 1 1 d . . .
N2 N 0.5045(2) 0.0927(2) 0.07376(8) 0.0099(4) Uani 1 1 d . . .
N3 N 0.3936(2) 0.3379(2) 0.13615(8) 0.0084(4) Uani 1 1 d . . .
N4 N 0.3683(2) 0.1531(3) -0.02949(8) 0.0118(4) Uani 1 1 d . . .
C1 C 0.1269(2) 0.6333(3) -0.05225(10) 0.0141(5) Uani 1 1 d . . .
C2 C 0.5408(2) -0.0182(3) 0.03019(9) 0.0100(4) Uani 1 1 d . . .
C3 C 0.4796(2) 0.5036(3) 0.13386(10) 0.0115(4) Uani 1 1 d . . .
C5 C 0.4565(3) 0.1973(3) 0.17566(10) 0.0115(4) Uani 1 1 d . . .
C6 C 0.3181(2) 0.5944(3) 0.13297(9) 0.0089(4) Uani 1 1 d . . .
C7 C 0.1898(2) 0.4848(3) -0.02895(10) 0.0123(5) Uani 1 1 d . . .
C8 C 0.2537(2) 0.6124(3) 0.06658(10) 0.0094(4) Uani 1 1 d . . .
C9 C 0.2557(2) 0.4292(3) 0.16263(10) 0.0103(4) Uani 1 1 d . . .
C10 C 0.1271(3) 0.7745(3) -0.01494(12) 0.0164(5) Uani 1 1 d . . .
C11 C 0.1890(3) 0.7639(3) 0.04545(12) 0.0140(5) Uani 1 1 d . . .
C12 C 0.5750(3) 0.1025(3) 0.13646(9) 0.0115(4) Uani 1 1 d . . .
C13 C 0.3046(3) 0.7526(3) 0.17259(13) 0.0168(5) Uani 1 1 d . . .
O1 O 0.8692(3) 0.3593(3) 0.21641(10) 0.0278(5) Uani 1 1 d . . .
O2 O 1.0413(3) 0.0849(3) 0.16782(14) 0.0419(6) Uani 1 1 d . . .
H1 H 0.155(3) 0.387(4) 0.1490(13) 0.012(6) Uiso 1 1 d . . .
H2 H 0.601(3) 0.001(4) 0.1527(12) 0.007(6) Uiso 1 1 d . . .
H3 H 0.190(3) 0.858(4) 0.0731(14) 0.016(7) Uiso 1 1 d . . .
H4 H 0.351(4) 0.731(4) 0.2132(18) 0.013(9) Uiso 1 1 d . . .
H5 H 0.184(3) 0.387(4) -0.0539(12) 0.007(6) Uiso 1 1 d . . .
H6 H 0.547(3) 0.521(4) 0.0971(13) 0.012(7) Uiso 1 1 d . . .
H7 H 0.361(3) 0.132(4) 0.1811(14) 0.018(7) Uiso 1 1 d . . .
H8 H 0.085(3) 0.870(4) -0.0297(13) 0.010(6) Uiso 1 1 d . . .
H9 H 0.531(3) 0.522(4) 0.1762(14) 0.011(7) Uiso 1 1 d . . .
H10 H 0.317(5) 0.161(5) -0.0650(18) 0.021(10) Uiso 1 1 d . . .
H11 H 0.677(3) 0.164(4) 0.1342(13) 0.016(7) Uiso 1 1 d . . .
H12 H 0.265(3) 0.437(4) 0.2087(13) 0.015(7) Uiso 1 1 d . . .
H13 H 0.359(4) 0.849(4) 0.1534(15) 0.012(7) Uiso 1 1 d . . .
H14 H 0.495(4) 0.244(4) 0.2141(17) 0.019(8) Uiso 1 1 d . . .
H15 H 0.084(4) 0.637(4) -0.0928(15) 0.012(8) Uiso 1 1 d . . .
H16 H 0.980(5) 0.157(6) 0.1882(19) 0.014(11) Uiso 1 1 d . . .
H17 H 0.201(5) 0.788(5) 0.1792(18) 0.019(10) Uiso 1 1 d . . .
H18 H 0.815(5) 0.342(6) 0.246(2) 0.017(11) Uiso 1 1 d . . .
H19 H 0.985(8) 0.005(9) 0.176(3) 0.010(2) Uiso 1 1 d . . .
H20 H 0.858(4) 0.452(6) 0.2073(17) 0.011(10) Uiso 1 1 d . . .

loop_
_atom_site_aniso_label
_atom_site_aniso_U_11
_atom_site_aniso_U_22
_atom_site_aniso_U_33
_atom_site_aniso_U_23
_atom_site_aniso_U_13
_atom_site_aniso_U_12
Ni1 0.0103(2) 0.0072(2) 0.0054(2) -0.00097(9) -0.00100(12) 0.00190(9)
Cl1 0.0185(3) 0.0142(4) 0.0117(3) -0.00189(17) -0.0036(2) 0.00018(18)
N1 0.0086(8) 0.0124(10) 0.0077(8) -0.0006(7) 0.0014(6) 0.0016(7)
N2 0.0129(8) 0.0098(10) 0.0070(8) -0.0020(6) -0.0030(6) 0.0022(7)
N3 0.0117(8) 0.0043(10) 0.0090(8) 0.0003(7) 0.0003(6) -0.0005(7)
N4 0.0145(9) 0.0121(10) 0.0088(8) -0.0009(7) -0.0025(6) 0.0056(7)
C1 0.0138(11) 0.0168(14) 0.0116(10) 0.0031(8) -0.0003(8) 0.0017(8)
C2 0.0106(9) 0.0125(12) 0.0068(9) 0.0004(8) -0.0011(7) -0.0018(8)
C3 0.0105(9) 0.0108(12) 0.0131(10) -0.0025(8) 0.0001(7) -0.0034(8)
C5 0.0177(11) 0.0082(11) 0.0087(10) -0.0005(8) -0.0020(8) 0.0033(9)
C6 0.0118(9) 0.0030(11) 0.0119(10) -0.0017(8) 0.0008(7) -0.0010(7)
C7 0.0117(10) 0.0176(13) 0.0076(9) -0.0013(8) 0.0015(7) 0.0014(8)
C8 0.0097(9) 0.0069(12) 0.0115(9) 0.0004(8) 0.0021(7) -0.0021(7)
C9 0.0104(10) 0.0105(12) 0.0099(10) -0.0008(8) 0.0024(7) 0.0003(8)
C10 0.0174(12) 0.0143(14) 0.0174(12) 0.0058(9) 0.0014(9) 0.0055(9)
C11 0.0149(12) 0.0127(13) 0.0144(11) -0.0017(8) 0.0001(9) 0.0017(8)
C12 0.0167(10) 0.0105(12) 0.0072(9) -0.0006(8) -0.0041(8) 0.0036(9)
C13 0.0206(13) 0.0137(14) 0.0161(12) -0.0062(8) -0.0030(10) 0.0022(9)
O1 0.0414(12) 0.0174(13) 0.0245(10) 0.0035(8) 0.0119(8) 0.0044(9)
O2 0.0229(11) 0.0200(13) 0.0829(19) -0.0061(12) 0.0089(11) -0.0005(9)

loop_
_atom_type_symbol
_atom_type_description
_atom_type_scat_dispersion_real
_atom_type_scat_dispersion_imag
_atom_type_scat_source
C C 0.0033 0.0016 'International Tables Vol C Tables 4.2.6.8 and 6.1.1.4'
H H 0.0000 0.0000 'International Tables Vol C Tables 4.2.6.8 and 6.1.1.4'
N N 0.0061 0.0033 'International Tables Vol C Tables 4.2.6.8 and 6.1.1.4'
Cl Cl 0.1484 0.1585 'International Tables Vol C Tables 4.2.6.8 and 6.1.1.4'
Ni Ni 0.3393 1.1124 'International Tables Vol C Tables 4.2.6.8 and 6.1.1.4'
O O 0.0106 0.0060 'International Tables Vol C Tables 4.2.6.8 and 6.1.1.4'

loop_
_geom_angle_atom_site_label_1
_geom_angle_atom_site_label_2
_geom_angle_atom_site_label_3
_geom_angle
_geom_angle_site_symmetry_1
_geom_angle_site_symmetry_3
_geom_angle_publ_flag
N2 Ni1 N3 84.37(8) . . ?
N2 Ni1 N4 83.76(8) . . ?
N3 Ni1 N4 167.90(8) . . ?
N2 Ni1 N1 171.16(8) . . ?
N3 Ni1 N1 91.59(8) . . ?
N4 Ni1 N1 100.50(8) . . ?
C7 N1 C8 117.77(19) . . ?
C7 N1 Ni1 118.53(15) . . ?
C8 N1 Ni1 123.33(14) . . ?
C2 N2 C12 125.43(18) . . ?
C2 N2 Ni1 117.05(14) . . ?
C12 N2 Ni1 117.09(14) . . ?
C5 N3 C9 115.62(16) . . ?
C5 N3 C3 119.47(17) . . ?
C9 N3 C3 88.71(16) . . ?
C5 N3 Ni1 110.64(13) . . ?
C9 N3 Ni1 114.78(13) . . ?
C3 N3 Ni1 105.92(12) . . ?
C2 N4 Ni1 112.65(14) 3_655 . ?
C10 C1 C7 119.1(2) . . ?
N2 C2 N4 133.50(19) . 3_655 ?
N2 C2 C2 111.6(2) . 3_655 ?
N4 C2 C2 114.9(2) 3_655 3_655 ?
N3 C3 C6 88.17(15) . . ?
N3 C5 C12 107.52(17) . . ?
C13 C6 C8 114.23(19) . . ?
C13 C6 C9 116.45(19) . . ?
C8 C6 C9 109.42(17) . . ?
C13 C6 C3 116.38(19) . . ?
C8 C6 C3 111.95(17) . . ?
C9 C6 C3 85.01(16) . . ?
N1 C7 C1 123.1(2) . . ?
N1 C8 C11 121.07(19) . . ?
N1 C8 C6 117.42(19) . . ?
C11 C8 C6 121.5(2) . . ?
N3 C9 C6 88.94(15) . . ?
C1 C10 C11 119.0(2) . . ?
C10 C11 C8 119.9(2) . . ?
N2 C12 C5 104.61(17) . . ?

loop_
_geom_bond_atom_site_label_1
_geom_bond_atom_site_label_2
_geom_bond_distance
_geom_bond_site_symmetry_2
_geom_bond_publ_flag
Ni1 N2 1.8600(19) . ?
Ni1 N3 1.9134(17) . ?
Ni1 N4 1.9211(19) . ?
Ni1 N1 1.9496(19) . ?
N1 C7 1.358(3) . ?
N1 C8 1.362(3) . ?
N2 C2 1.312(3) . ?
N2 C12 1.461(3) . ?
N3 C5 1.492(3) . ?
N3 C9 1.494(3) . ?
N3 C3 1.504(3) . ?
N4 C2 1.321(3) 3_655 ?
C1 C10 1.370(4) . ?
C1 C7 1.383(3) . ?
C2 N4 1.321(3) 3_655 ?
C2 C2 1.485(4) 3_655 ?
C3 C6 1.557(3) . ?
C5 C12 1.512(3) . ?
C6 C13 1.512(3) . ?
C6 C8 1.518(3) . ?
C6 C9 1.546(3) . ?
C8 C11 1.394(3) . ?
C10 C11 1.388(4) . ?
